data_7026643
loop_
_publ_author_name
'Das, Dipanwita'
'Singh, Pradhumn'
'Singh, Monika'
'Singh, Ajai Kumar'

_publ_section_title
;
 Tetradentate selenium ligand as a building block for homodinuclear
 complexes of Pd(II) and Ru(II) having seven membered rings or bis-pincer
 coordination mode: high catalytic activity of Pd-complexes for Heck
 reaction.
;
_journal_issue 45
_journal_name_full 'Dalton transactions (Cambridge, England : 2003)'
_journal_page_first 10876
_journal_page_last 10882
_journal_paper_doi 10.1039/c0dt00561d
_journal_volume 39
_journal_year 2010
_chemical_formula_moiety 'C40 H40 Pd2 Se4, 2(Cl O4)'
_chemical_formula_sum 'C40 H40 Cl2 O8 Pd2 Se4'
_chemical_formula_weight 1248.26
_chemical_name_systematic
;
?
;
_space_group_IT_number 2
_symmetry_cell_setting triclinic
_symmetry_space_group_name_Hall '-P 1'
_symmetry_space_group_name_H-M 'P -1'
_atom_sites_solution_hydrogens geom
_atom_sites_solution_primary direct
_atom_sites_solution_secondary difmap
_audit_creation_method SHELXL-97
_cell_angle_alpha 91.562(7)
_cell_angle_beta 104.662(5)
_cell_angle_gamma 96.774(7)
_cell_formula_units_Z 2
_cell_length_a 11.026(5)
_cell_length_b 14.321(6)
_cell_length_c 15.336(7)
_cell_measurement_reflns_used 7890
_cell_measurement_temperature 273(2)
_cell_measurement_theta_max 25.05
_cell_measurement_theta_min 2.25
_cell_volume 2322.3(18)
_computing_cell_refinement 'Bruker SMART'
_computing_data_collection 'Bruker SMART'
_computing_data_reduction 'Bruker SAINT'
_computing_molecular_graphics 'Bruker SHELXTL'
_computing_publication_material 'Bruker SHELXTL'
_computing_structure_refinement 'SHELXL-97 (Sheldrick, 1997)'
_computing_structure_solution 'SHELXS-97 (Sheldrick, 1990)'
_diffrn_ambient_temperature 273(2)
_diffrn_measured_fraction_theta_full 0.992
_diffrn_measured_fraction_theta_max 0.992
_diffrn_measurement_device_type 'CCD area detector'
_diffrn_measurement_method 'phi and omega scans'
_diffrn_radiation_monochromator graphite
_diffrn_radiation_source 'fine-focus sealed tube'
_diffrn_radiation_type MoK\a
_diffrn_radiation_wavelength 0.71073
_diffrn_reflns_av_R_equivalents 0.0522
_diffrn_reflns_av_sigmaI/netI 0.0786
_diffrn_reflns_limit_h_max 13
_diffrn_reflns_limit_h_min -13
_diffrn_reflns_limit_k_max 17
_diffrn_reflns_limit_k_min -17
_diffrn_reflns_limit_l_max 18
_diffrn_reflns_limit_l_min -18
_diffrn_reflns_number 21172
_diffrn_reflns_theta_full 25.00
_diffrn_reflns_theta_max 25.00
_diffrn_reflns_theta_min 2.05
_exptl_absorpt_coefficient_mu 4.070
_exptl_absorpt_correction_T_max 0.771
_exptl_absorpt_correction_T_min 0.482
_exptl_absorpt_correction_type multi-scan
_exptl_absorpt_process_details '(SADABS; Bruker, 2000)'
_exptl_crystal_colour orange
_exptl_crystal_density_diffrn 1.785
_exptl_crystal_density_meas 1.785
_exptl_crystal_density_method 'not measured'
_exptl_crystal_description block
_exptl_crystal_F_000 1212.0
_exptl_crystal_size_max 0.203
_exptl_crystal_size_mid 0.150
_exptl_crystal_size_min 0.065
_refine_diff_density_max 1.196
_refine_diff_density_min -0.675
_refine_diff_density_rms 0.119
_refine_ls_extinction_method none
_refine_ls_goodness_of_fit_ref 1.294
_refine_ls_hydrogen_treatment constr
_refine_ls_matrix_type full
_refine_ls_number_parameters 494
_refine_ls_number_reflns 8180
_refine_ls_number_restraints 118
_refine_ls_restrained_S_all 1.141
_refine_ls_R_factor_all 0.1073
_refine_ls_R_factor_gt 0.0613
_refine_ls_shift/su_max 0.001
_refine_ls_shift/su_mean 0.000
_refine_ls_structure_factor_coef Fsqd
_refine_ls_weighting_details 'calc w=1/[\s^2^(Fo^2^)+(0.0829P)^2^+0.0000P] where P=(Fo^2^+2Fc^2^)/3'
_refine_ls_weighting_scheme calc
_refine_ls_wR_factor_gt 0.1410
_refine_ls_wR_factor_ref 0.1600
_reflns_number_gt 4747
_reflns_number_total 8180
_reflns_threshold_expression >2sigma(I)
_cod_data_source_file c0dt00561d.txt
_cod_data_source_block complex_1
_cod_depositor_comments
;
The following automatic conversions were performed:

'_symmetry_cell_setting' value 'Triclinic' changed to 'triclinic'
according to /home/saulius/struct/CIF-dictionaries/cif_core.dic
dictionary named 'cif_core.dic' version 2.4.2 from 2011-04-26.

Automatic conversion script
Id: cif_fix_values 1891 2012-01-12 08:04:46Z andrius 
;
_cod_original_sg_symbol_H-M P-1
_cod_database_code 7026643

loop_
_symmetry_equiv_pos_as_xyz
'x, y, z'
'-x, -y, -z'

loop_
_atom_site_label
_atom_site_type_symbol
_atom_site_fract_x
_atom_site_fract_y
_atom_site_fract_z
_atom_site_U_iso_or_equiv
_atom_site_adp_type
_atom_site_occupancy
_atom_site_symmetry_multiplicity
_atom_site_calc_flag
_atom_site_refinement_flags
Pd1 Pd 0.39895(7) 0.90304(6) 0.71130(5) 0.0670(3) Uani 1 1 d .
Pd2 Pd 0.12675(7) 0.59212(6) 0.24771(5) 0.0684(3) Uani 1 1 d .
Se1 Se 0.33951(12) 1.05916(8) 0.73833(9) 0.0878(4) Uani 1 1 d .
Se2 Se 0.62567(9) 0.91425(7) 0.78342(7) 0.0662(3) Uani 1 1 d .
Se3 Se -0.00332(10) 0.69219(8) 0.30765(8) 0.0747(3) Uani 1 1 d .
Se4 Se 0.29059(9) 0.54366(8) 0.37336(6) 0.0642(3) Uani 1 1 d .
C1 C 0.3915(14) 0.7681(9) 0.6448(8) 0.101(4) Uani 1 1 d .
H1A H 0.4329 0.8097 0.6131 0.121 Uiso 1 1 calc R
H1B H 0.4295 0.7172 0.6703 0.121 Uiso 1 1 calc R
C2 C 0.2736(13) 0.7819(11) 0.6542(9) 0.101(4) Uani 1 1 d .
H2 H 0.2350 0.7419 0.6934 0.121 Uiso 1 1 calc R
C3 C 0.2166(12) 0.8550(9) 0.6181(8) 0.093(4) Uani 1 1 d .
H3A H 0.1423 0.8678 0.6370 0.112 Uiso 1 1 calc R
H3B H 0.2098 0.8629 0.5545 0.112 Uiso 1 1 calc R
C4 C 0.1929(10) 1.0265(9) 0.7968(9) 0.139(6) Uani 1 1 d GU
C5 C 0.1778(9) 0.9429(7) 0.8374(8) 0.114(5) Uani 1 1 d GU
H5 H 0.2299 0.8972 0.8338 0.137 Uiso 1 1 calc R
C6 C 0.0856(11) 0.9271(9) 0.8832(9) 0.152(6) Uani 1 1 d GU
H6 H 0.0754 0.8706 0.9106 0.182 Uiso 1 1 calc R
C7 C 0.0085(11) 0.9947(12) 0.8884(11) 0.211(10) Uani 1 1 d GU
H7 H -0.0538 0.9840 0.9193 0.253 Uiso 1 1 calc R
C8 C 0.0236(12) 1.0783(12) 0.8478(12) 0.219(9) Uani 1 1 d GU
H8 H -0.0285 1.1241 0.8513 0.263 Uiso 1 1 calc R
C9 C 0.1158(13) 1.0942(10) 0.8020(11) 0.202(8) Uani 1 1 d GU
H9 H 0.1259 1.1507 0.7746 0.243 Uiso 1 1 calc R
C10 C 0.4461(10) 1.1220(7) 0.8498(6) 0.067(3) Uani 1 1 d .
H10A H 0.5244 1.1507 0.8383 0.080 Uiso 1 1 calc R
H10B H 0.4040 1.1723 0.8676 0.080 Uiso 1 1 calc R
C11 C 0.4777(8) 1.0586(6) 0.9276(6) 0.054(2) Uani 1 1 d .
C12 C 0.5800(8) 1.0075(6) 0.9413(6) 0.051(2) Uani 1 1 d .
C13 C 0.5995(8) 0.9522(6) 1.0142(6) 0.057(2) Uani 1 1 d .
H13 H 0.6697 0.9198 1.0251 0.068 Uiso 1 1 calc R
C14 C 0.6719(8) 1.0129(6) 0.8830(7) 0.060(2) Uani 1 1 d .
H14A H 0.7556 1.0069 0.9204 0.072 Uiso 1 1 calc R
H14B H 0.6754 1.0743 0.8578 0.072 Uiso 1 1 calc R
C15 C 0.6413(9) 0.8083(7) 0.8575(6) 0.059(2) Uani 1 1 d .
C16 C 0.5437(9) 0.7641(7) 0.8893(7) 0.065(3) Uani 1 1 d .
H16 H 0.4644 0.7845 0.8728 0.078 Uiso 1 1 calc R
C17 C 0.5617(12) 0.6925(8) 0.9434(8) 0.085(3) Uani 1 1 d .
H17 H 0.4946 0.6624 0.9629 0.102 Uiso 1 1 calc R
C18 C 0.6767(13) 0.6638(9) 0.9697(9) 0.096(4) Uani 1 1 d .
H18 H 0.6894 0.6159 1.0095 0.116 Uiso 1 1 calc R
C19 C 0.7748(12) 0.7044(11) 0.9387(10) 0.108(4) Uani 1 1 d .
H19 H 0.8537 0.6837 0.9570 0.130 Uiso 1 1 calc R
C20 C 0.7577(10) 0.7759(9) 0.8804(8) 0.082(3) Uani 1 1 d .
H20 H 0.8232 0.8019 0.8569 0.098 Uiso 1 1 calc R
C21 C 0.0355(15) 0.6172(14) 0.1131(8) 0.117(5) Uani 1 1 d .
H21A H 0.0826 0.6740 0.1389 0.141 Uiso 1 1 calc R
H21B H -0.0508 0.6146 0.0869 0.141 Uiso 1 1 calc R
C22 C 0.094(2) 0.5368(17) 0.1138(9) 0.146(7) Uani 1 1 d .
H22 H 0.0413 0.4758 0.0957 0.175 Uiso 1 1 calc R
C23 C 0.2163(13) 0.5385(13) 0.1506(8) 0.123(6) Uani 1 1 d .
H23A H 0.2650 0.5945 0.1767 0.148 Uiso 1 1 calc R
H23B H 0.2537 0.4836 0.1504 0.148 Uiso 1 1 calc R
C24 C 0.2486(11) 0.4106(8) 0.3705(8) 0.076(3) Uani 1 1 d U
C25 C 0.1355(12) 0.3645(10) 0.3184(9) 0.091(3) Uani 1 1 d U
H25 H 0.0754 0.3976 0.2831 0.109 Uiso 1 1 calc R
C26 C 0.1143(18) 0.2680(12) 0.3202(12) 0.123(5) Uani 1 1 d U
H26 H 0.0396 0.2365 0.2832 0.147 Uiso 1 1 calc R
C27 C 0.192(2) 0.2191(12) 0.3699(13) 0.124(5) Uani 1 1 d U
H27 H 0.1719 0.1540 0.3667 0.148 Uiso 1 1 calc R
C28 C 0.302(2) 0.2592(15) 0.4271(14) 0.144(6) Uani 1 1 d U
H28 H 0.3539 0.2234 0.4660 0.172 Uiso 1 1 calc R
C29 C 0.3355(13) 0.3618(10) 0.4254(10) 0.100(4) Uani 1 1 d U
H29 H 0.4124 0.3923 0.4600 0.120 Uiso 1 1 calc R
C30 C 0.2528(9) 0.5742(8) 0.4895(6) 0.067(3) Uani 1 1 d .
H30A H 0.3117 0.5475 0.5375 0.080 Uiso 1 1 calc R
H30B H 0.2665 0.6420 0.5010 0.080 Uiso 1 1 calc R
C31 C 0.1204(9) 0.5384(6) 0.4926(6) 0.054(2) Uani 1 1 d .
C32 C 0.0198(10) 0.5904(7) 0.4722(6) 0.061(2) Uani 1 1 d .
C33 C -0.0957(8) 0.5516(6) 0.4796(5) 0.050(2) Uani 1 1 d .
H33 H -0.1622 0.5877 0.4650 0.060 Uiso 1 1 calc R
C34 C 0.0358(11) 0.6890(7) 0.4409(7) 0.073(3) Uani 1 1 d .
H34A H 0.1222 0.7176 0.4667 0.087 Uiso 1 1 calc R
H34B H -0.0194 0.7263 0.4631 0.087 Uiso 1 1 calc R
C35 C -0.1733(10) 0.6221(9) 0.2780(8) 0.080(3) Uani 1 1 d .
C36 C -0.1976(12) 0.5304(10) 0.2471(8) 0.095(4) Uani 1 1 d .
H36 H -0.1325 0.4985 0.2383 0.114 Uiso 1 1 calc R
C37 C -0.3184(13) 0.4850(12) 0.2290(10) 0.116(5) Uani 1 1 d .
H37 H -0.3359 0.4226 0.2064 0.139 Uiso 1 1 calc R
C38 C -0.4104(17) 0.5298(19) 0.2437(13) 0.150(7) Uani 1 1 d .
H38 H -0.4918 0.4979 0.2317 0.180 Uiso 1 1 calc R
C39 C -0.3889(14) 0.6220(16) 0.2761(14) 0.139(7) Uani 1 1 d .
H39 H -0.4554 0.6509 0.2870 0.167 Uiso 1 1 calc R
C40 C -0.2686(11) 0.6733(10) 0.2932(10) 0.108(4) Uani 1 1 d .
H40 H -0.2525 0.7366 0.3131 0.130 Uiso 1 1 calc R
Cl1 Cl 0.8081(3) 0.3126(4) 0.0754(3) 0.1250(14) Uani 1 1 d D
Cl2 Cl 0.6411(4) 0.1739(3) 0.6483(3) 0.1116(11) Uani 1 1 d U
O1 O 0.7838(11) 0.2858(9) 0.1562(7) 0.179(6) Uani 1 1 d D
O2 O 0.7764(14) 0.4003(8) 0.0551(9) 0.198(7) Uani 1 1 d D
O3 O 0.9353(8) 0.3132(10) 0.0829(9) 0.198(7) Uani 1 1 d D
O4 O 0.7374(11) 0.2527(9) 0.0050(8) 0.198(6) Uani 1 1 d D
O5 O 0.683(2) 0.2140(13) 0.7361(10) 0.261(10) Uani 1 1 d .
O6 O 0.5849(16) 0.0874(10) 0.6480(11) 0.213(7) Uani 1 1 d .
O7 O 0.7168(19) 0.1978(17) 0.5996(11) 0.281(12) Uani 1 1 d .
O8 O 0.562(3) 0.223(2) 0.593(2) 0.42(2) Uani 1 1 d U

loop_
_atom_site_aniso_label
_atom_site_aniso_U_11
_atom_site_aniso_U_22
_atom_site_aniso_U_33
_atom_site_aniso_U_23
_atom_site_aniso_U_13
_atom_site_aniso_U_12
Pd1 0.0695(5) 0.0712(6) 0.0572(5) 0.0023(4) 0.0134(4) 0.0031(4)
Pd2 0.0603(5) 0.0927(6) 0.0517(5) 0.0110(4) 0.0179(4) -0.0012(4)
Se1 0.0856(8) 0.0691(7) 0.0955(9) 0.0200(6) -0.0035(6) 0.0131(6)
Se2 0.0647(6) 0.0738(7) 0.0686(6) 0.0016(5) 0.0341(5) 0.0068(5)
Se3 0.0706(7) 0.0738(7) 0.0836(8) 0.0282(6) 0.0241(6) 0.0103(5)
Se4 0.0496(6) 0.0847(7) 0.0603(6) 0.0033(5) 0.0215(5) 0.0008(5)
C1 0.117(11) 0.094(9) 0.083(8) -0.024(7) 0.019(8) -0.002(8)
C2 0.085(9) 0.130(12) 0.075(8) -0.022(8) 0.010(7) -0.006(9)
C3 0.089(9) 0.099(9) 0.066(7) -0.007(7) -0.016(6) -0.012(8)
C4 0.080(9) 0.095(10) 0.238(16) 0.025(11) 0.018(10) 0.048(8)
C5 0.063(8) 0.128(11) 0.155(12) -0.022(10) 0.040(8) 0.011(8)
C6 0.083(10) 0.139(13) 0.238(17) 0.003(12) 0.064(11) -0.014(9)
C7 0.095(13) 0.20(2) 0.37(3) 0.01(2) 0.118(16) 0.000(14)
C8 0.122(14) 0.22(2) 0.35(3) 0.048(19) 0.103(15) 0.080(15)
C9 0.127(13) 0.176(15) 0.31(2) 0.056(15) 0.047(14) 0.064(12)
C10 0.077(7) 0.060(6) 0.074(7) 0.019(5) 0.034(5) 0.017(5)
C11 0.053(5) 0.047(5) 0.064(6) 0.007(4) 0.021(5) 0.006(4)
C12 0.052(5) 0.039(5) 0.059(6) -0.004(4) 0.012(4) -0.004(4)
C13 0.054(5) 0.046(5) 0.078(7) -0.003(5) 0.027(5) 0.015(4)
C14 0.051(5) 0.050(5) 0.087(7) 0.003(5) 0.036(5) -0.003(4)
C15 0.057(6) 0.063(6) 0.061(6) -0.004(5) 0.019(5) 0.013(5)
C16 0.051(6) 0.060(6) 0.089(7) 0.003(6) 0.025(5) 0.013(5)
C17 0.081(8) 0.072(8) 0.105(9) 0.020(7) 0.023(7) 0.015(6)
C18 0.100(10) 0.078(8) 0.114(10) 0.036(7) 0.021(8) 0.030(7)
C19 0.069(8) 0.122(12) 0.141(12) 0.030(10) 0.031(8) 0.027(8)
C20 0.070(7) 0.090(8) 0.099(8) 0.014(7) 0.042(6) 0.021(6)
C21 0.113(11) 0.181(16) 0.053(7) 0.021(9) 0.007(7) 0.028(11)
C22 0.18(2) 0.21(2) 0.055(8) -0.003(11) 0.052(11) 0.017(16)
C23 0.062(8) 0.240(19) 0.061(7) -0.038(9) 0.017(6) 0.005(9)
C24 0.067(7) 0.095(8) 0.080(7) 0.016(6) 0.041(6) 0.021(6)
C25 0.085(8) 0.095(9) 0.103(9) 0.005(7) 0.050(7) -0.001(7)
C26 0.151(13) 0.101(12) 0.134(12) 0.019(10) 0.066(10) 0.021(11)
C27 0.175(17) 0.085(10) 0.140(14) 0.009(10) 0.085(13) 0.033(12)
C28 0.138(13) 0.151(15) 0.167(14) 0.029(12) 0.061(11) 0.068(11)
C29 0.095(9) 0.092(9) 0.126(10) 0.008(8) 0.044(8) 0.030(7)
C30 0.063(6) 0.092(8) 0.044(5) -0.002(5) 0.016(4) -0.001(5)
C31 0.064(6) 0.050(6) 0.047(5) -0.001(4) 0.019(4) 0.000(5)
C32 0.073(7) 0.069(7) 0.046(5) -0.001(5) 0.021(5) 0.013(6)
C33 0.050(5) 0.056(6) 0.051(5) 0.002(4) 0.024(4) 0.015(4)
C34 0.085(7) 0.055(6) 0.089(8) 0.010(5) 0.039(6) 0.011(5)
C35 0.056(6) 0.097(9) 0.090(8) 0.041(7) 0.015(6) 0.027(6)
C36 0.076(9) 0.106(11) 0.094(9) 0.004(8) 0.007(7) 0.010(8)
C37 0.058(8) 0.134(12) 0.138(12) -0.010(9) 0.005(8) -0.012(8)
C38 0.080(12) 0.19(2) 0.168(17) 0.036(16) 0.016(11) 0.009(14)
C39 0.063(10) 0.168(17) 0.210(19) 0.066(15) 0.054(10) 0.062(11)
C40 0.064(8) 0.109(10) 0.160(13) 0.042(9) 0.030(8) 0.030(7)
Cl1 0.083(2) 0.193(4) 0.101(3) 0.013(3) 0.042(2) -0.015(3)
Cl2 0.121(3) 0.107(3) 0.116(3) 0.033(2) 0.056(2) -0.014(2)
O1 0.151(10) 0.273(17) 0.146(10) 0.080(10) 0.087(8) 0.035(10)
O2 0.299(19) 0.129(10) 0.220(15) 0.085(10) 0.136(14) 0.074(11)
O3 0.078(7) 0.309(18) 0.215(14) 0.106(13) 0.046(8) 0.012(8)
O4 0.159(12) 0.240(17) 0.157(11) -0.057(11) 0.003(9) -0.027(11)
O5 0.38(3) 0.247(18) 0.127(11) 0.002(11) 0.090(13) -0.120(17)
O6 0.271(17) 0.141(11) 0.226(15) 0.035(10) 0.102(13) -0.073(11)
O7 0.249(19) 0.43(3) 0.155(13) 0.028(16) 0.115(14) -0.12(2)
O8 0.43(4) 0.39(4) 0.39(4) 0.16(3) -0.04(3) 0.15(3)

loop_
_atom_type_symbol
_atom_type_description
_atom_type_scat_dispersion_real
_atom_type_scat_dispersion_imag
_atom_type_scat_source
C C 0.0033 0.0016 'International Tables Vol C Tables 4.2.6.8 and 6.1.1.4'
H H 0.0000 0.0000 'International Tables Vol C Tables 4.2.6.8 and 6.1.1.4'
Se Se -0.0929 2.2259 'International Tables Vol C Tables 4.2.6.8 and 6.1.1.4'
Pd Pd -0.9988 1.0072 'International Tables Vol C Tables 4.2.6.8 and 6.1.1.4'
Cl Cl 0.1484 0.1585 'International Tables Vol C Tables 4.2.6.8 and 6.1.1.4'
O O 0.0106 0.0060 'International Tables Vol C Tables 4.2.6.8 and 6.1.1.4'

loop_
_geom_angle_atom_site_label_1
_geom_angle_atom_site_label_2
_geom_angle_atom_site_label_3
_geom_angle
_geom_angle_site_symmetry_1
_geom_angle_site_symmetry_3
C2 Pd1 C1 37.9(5) . .
C2 Pd1 C3 36.6(5) . .
C1 Pd1 C3 66.7(5) . .
C2 Pd1 Se2 128.0(5) . .
C1 Pd1 Se2 93.7(4) . .
C3 Pd1 Se2 159.4(4) . .
C2 Pd1 Se1 125.9(4) . .
C1 Pd1 Se1 158.4(4) . .
C3 Pd1 Se1 92.9(4) . .
Se2 Pd1 Se1 105.59(5) . .
C22 Pd2 C21 38.2(6) . .
C22 Pd2 C23 36.1(6) . .
C21 Pd2 C23 67.0(6) . .
C22 Pd2 Se3 127.3(7) . .
C21 Pd2 Se3 91.7(5) . .
C23 Pd2 Se3 157.1(5) . .
C22 Pd2 Se4 122.7(7) . .
C21 Pd2 Se4 157.9(5) . .
C23 Pd2 Se4 91.1(4) . .
Se3 Pd2 Se4 109.46(5) . .
C10 Se1 C4 91.7(5) . .
C10 Se1 Pd1 111.6(3) . .
C4 Se1 Pd1 102.0(3) . .
C15 Se2 C14 96.9(4) . .
C15 Se2 Pd1 104.3(3) . .
C14 Se2 Pd1 109.4(3) . .
C35 Se3 C34 98.5(5) . .
C35 Se3 Pd2 105.6(4) . .
C34 Se3 Pd2 110.2(3) . .
C24 Se4 C30 97.5(4) . .
C24 Se4 Pd2 103.8(4) . .
C30 Se4 Pd2 109.8(3) . .
C2 C1 Pd1 69.5(8) . .
C2 C1 H1A 120.0 . .
Pd1 C1 H1A 75.9 . .
C2 C1 H1B 120.0 . .
Pd1 C1 H1B 126.4 . .
H1A C1 H1B 120.0 . .
C3 C2 C1 121.1(15) . .
C3 C2 Pd1 74.5(8) . .
C1 C2 Pd1 72.6(8) . .
C3 C2 H2 119.3 . .
C1 C2 H2 119.3 . .
Pd1 C2 H2 119.3 . .
C2 C3 Pd1 68.9(7) . .
C2 C3 H3A 116.8 . .
Pd1 C3 H3A 116.8 . .
C2 C3 H3B 116.8 . .
Pd1 C3 H3B 116.8 . .
H3A C3 H3B 113.8 . .
C9 C4 C5 120.0 . .
C9 C4 Se1 118.2(7) . .
C5 C4 Se1 121.6(7) . .
C6 C5 C4 120.0 . .
C6 C5 H5 120.0 . .
C4 C5 H5 120.0 . .
C7 C6 C5 120.0 . .
C7 C6 H6 120.0 . .
C5 C6 H6 120.0 . .
C6 C7 C8 120.0 . .
C6 C7 H7 120.0 . .
C8 C7 H7 120.0 . .
C9 C8 C7 120.0 . .
C9 C8 H8 120.0 . .
C7 C8 H8 120.0 . .
C4 C9 C8 120.0 . .
C4 C9 H9 120.0 . .
C8 C9 H9 120.0 . .
C11 C10 Se1 114.7(6) . .
C11 C10 H10A 108.6 . .
Se1 C10 H10A 108.6 . .
C11 C10 H10B 108.6 . .
Se1 C10 H10B 108.6 . .
H10A C10 H10B 107.6 . .
C13 C11 C12 118.1(8) 2_677 .
C13 C11 C10 119.5(8) 2_677 .
C12 C11 C10 122.4(8) . .
C13 C12 C11 117.3(8) . .
C13 C12 C14 119.1(8) . .
C11 C12 C14 123.5(8) . .
C12 C13 C11 124.6(8) . 2_677
C12 C13 H13 117.7 . .
C11 C13 H13 117.7 2_677 .
C12 C14 Se2 112.8(6) . .
C12 C14 H14A 109.0 . .
Se2 C14 H14A 109.0 . .
C12 C14 H14B 109.0 . .
Se2 C14 H14B 109.0 . .
H14A C14 H14B 107.8 . .
C20 C15 C16 119.1(10) . .
C20 C15 Se2 117.1(8) . .
C16 C15 Se2 123.8(7) . .
C17 C16 C15 121.0(10) . .
C17 C16 H16 119.5 . .
C15 C16 H16 119.5 . .
C16 C17 C18 120.2(12) . .
C16 C17 H17 119.9 . .
C18 C17 H17 119.9 . .
C17 C18 C19 120.7(12) . .
C17 C18 H18 119.7 . .
C19 C18 H18 119.7 . .
C18 C19 C20 120.3(12) . .
C18 C19 H19 119.8 . .
C20 C19 H19 119.8 . .
C19 C20 C15 118.7(11) . .
C19 C20 H20 120.7 . .
C15 C20 H20 120.7 . .
C22 C21 Pd2 70.6(8) . .
C22 C21 H21A 120.0 . .
Pd2 C21 H21A 73.5 . .
C22 C21 H21B 120.0 . .
Pd2 C21 H21B 128.0 . .
H21A C21 H21B 120.0 . .
C23 C22 C21 121(2) . .
C23 C22 Pd2 73.9(9) . .
C21 C22 Pd2 71.2(9) . .
C23 C22 H22 119.0 . .
C21 C22 H22 119.0 . .
Pd2 C22 H22 119.0 . .
C22 C23 Pd2 70.0(8) . .
C22 C23 H23A 120.0 . .
Pd2 C23 H23A 73.0 . .
C22 C23 H23B 120.0 . .
Pd2 C23 H23B 129.3 . .
H23A C23 H23B 120.0 . .
C29 C24 C25 120.8(12) . .
C29 C24 Se4 116.8(10) . .
C25 C24 Se4 122.4(10) . .
C26 C25 C24 118.1(14) . .
C26 C25 H25 121.0 . .
C24 C25 H25 121.0 . .
C27 C26 C25 123.6(19) . .
C27 C26 H26 118.2 . .
C25 C26 H26 118.2 . .
C26 C27 C28 122.2(18) . .
C26 C27 H27 118.9 . .
C28 C27 H27 118.9 . .
C27 C28 C29 117.7(17) . .
C27 C28 H28 121.2 . .
C29 C28 H28 121.2 . .
C24 C29 C28 117.4(14) . .
C24 C29 H29 121.3 . .
C28 C29 H29 121.3 . .
C31 C30 Se4 114.0(6) . .
C31 C30 H30A 108.8 . .
Se4 C30 H30A 108.8 . .
C31 C30 H30B 108.8 . .
Se4 C30 H30B 108.8 . .
H30A C30 H30B 107.7 . .
C32 C31 C33 116.5(8) . 2_566
C32 C31 C30 124.5(9) . .
C33 C31 C30 118.9(9) 2_566 .
C33 C32 C31 119.5(9) . .
C33 C32 C34 119.5(9) . .
C31 C32 C34 121.0(9) . .
C32 C33 C31 124.0(8) . 2_566
C32 C33 H33 118.0 . .
C31 C33 H33 118.0 2_566 .
C32 C34 Se3 112.8(7) . .
C32 C34 H34A 109.0 . .
Se3 C34 H34A 109.0 . .
C32 C34 H34B 109.0 . .
Se3 C34 H34B 109.0 . .
H34A C34 H34B 107.8 . .
C36 C35 C40 122.3(11) . .
C36 C35 Se3 122.6(9) . .
C40 C35 Se3 115.0(10) . .
C35 C36 C37 119.7(13) . .
C35 C36 H36 120.2 . .
C37 C36 H36 120.2 . .
C38 C37 C36 120.0(17) . .
C38 C37 H37 120.0 . .
C36 C37 H37 120.0 . .
C37 C38 C39 121.8(17) . .
C37 C38 H38 119.1 . .
C39 C38 H38 119.1 . .
C38 C39 C40 121.0(15) . .
C38 C39 H39 119.5 . .
C40 C39 H39 119.5 . .
C39 C40 C35 115.1(14) . .
C39 C40 H40 122.5 . .
C35 C40 H40 122.5 . .
O2 Cl1 O4 106.0(8) . .
O2 Cl1 O3 108.8(8) . .
O4 Cl1 O3 111.0(8) . .
O2 Cl1 O1 111.8(8) . .
O4 Cl1 O1 110.8(8) . .
O3 Cl1 O1 108.4(7) . .
O7 Cl2 O6 123.6(13) . .
O7 Cl2 O8 84.8(18) . .
O6 Cl2 O8 108.9(19) . .
O7 Cl2 O5 113.0(11) . .
O6 Cl2 O5 110.4(10) . .
O8 Cl2 O5 113.4(18) . .

loop_
_geom_bond_atom_site_label_1
_geom_bond_atom_site_label_2
_geom_bond_distance
_geom_bond_site_symmetry_2
Pd1 C2 2.103(13) .
Pd1 C1 2.143(12) .
Pd1 C3 2.173(11) .
Pd1 Se2 2.4482(16) .
Pd1 Se1 2.4561(17) .
Pd2 C22 2.108(14) .
Pd2 C21 2.115(12) .
Pd2 C23 2.155(12) .
Pd2 Se3 2.4567(15) .
Pd2 Se4 2.4627(14) .
Se1 C10 1.940(10) .
Se1 C4 2.053(11) .
Se2 C15 1.918(10) .
Se2 C14 1.977(9) .
Se3 C35 1.957(12) .
Se3 C34 1.982(11) .
Se4 C24 1.903(12) .
Se4 C30 1.978(9) .
C1 C2 1.379(18) .
C1 H1A 0.9300 .
C1 H1B 0.9300 .
C2 C3 1.344(17) .
C2 H2 0.9800 .
C3 H3A 0.9700 .
C3 H3B 0.9700 .
C4 C9 1.37607 .
C4 C5 1.37654 .
C5 C6 1.37619 .
C5 H5 0.9300 .
C6 C7 1.37496 .
C6 H6 0.9300 .
C7 C8 1.37654 .
C7 H7 0.9300 .
C8 C9 1.37632 .
C8 H8 0.9300 .
C9 H9 0.9300 .
C10 C11 1.514(12) .
C10 H10A 0.9700 .
C10 H10B 0.9700 .
C11 C13 1.380(12) 2_677
C11 C12 1.391(12) .
C12 C13 1.375(12) .
C12 C14 1.508(12) .
C13 C11 1.380(12) 2_677
C13 H13 0.9300 .
C14 H14A 0.9700 .
C14 H14B 0.9700 .
C15 C20 1.381(13) .
C15 C16 1.385(13) .
C16 C17 1.338(14) .
C16 H16 0.9300 .
C17 C18 1.346(15) .
C17 H17 0.9300 .
C18 C19 1.365(18) .
C18 H18 0.9300 .
C19 C20 1.375(17) .
C19 H19 0.9300 .
C20 H20 0.9300 .
C21 C22 1.38(2) .
C21 H21A 0.9300 .
C21 H21B 0.9300 .
C22 C23 1.32(2) .
C22 H22 0.9800 .
C23 H23A 0.9300 .
C23 H23B 0.9300 .
C24 C29 1.377(16) .
C24 C25 1.379(15) .
C25 C26 1.376(19) .
C25 H25 0.9300 .
C26 C27 1.28(2) .
C26 H26 0.9300 .
C27 C28 1.36(2) .
C27 H27 0.9300 .
C28 C29 1.47(2) .
C28 H28 0.9300 .
C29 H29 0.9300 .
C30 C31 1.502(12) .
C30 H30A 0.9700 .
C30 H30B 0.9700 .
C31 C32 1.384(12) .
C31 C33 1.388(12) 2_566
C32 C33 1.361(12) .
C32 C34 1.509(14) .
C33 C31 1.388(12) 2_566
C33 H33 0.9300 .
C34 H34A 0.9700 .
C34 H34B 0.9700 .
C35 C36 1.356(16) .
C35 C40 1.412(16) .
C36 C37 1.368(17) .
C36 H36 0.9300 .
C37 C38 1.32(2) .
C37 H37 0.9300 .
C38 C39 1.37(2) .
C38 H38 0.9300 .
C39 C40 1.40(2) .
C39 H39 0.9300 .
C40 H40 0.9300 .
Cl1 O2 1.368(9) .
Cl1 O4 1.369(10) .
Cl1 O3 1.377(9) .
Cl1 O1 1.388(9) .
Cl2 O7 1.279(13) .
Cl2 O6 1.317(12) .
Cl2 O8 1.34(2) .
Cl2 O5 1.391(16) .

loop_
_geom_torsion_atom_site_label_1
_geom_torsion_atom_site_label_2
_geom_torsion_atom_site_label_3
_geom_torsion_atom_site_label_4
_geom_torsion
_geom_torsion_site_symmetry_1
_geom_torsion_site_symmetry_4
C2 Pd1 Se1 C10 143.0(6) . .
C1 Pd1 Se1 C10 178.3(11) . .
C3 Pd1 Se1 C10 159.9(5) . .
Se2 Pd1 Se1 C10 -29.2(3) . .
C2 Pd1 Se1 C4 46.2(6) . .
C1 Pd1 Se1 C4 81.5(11) . .
C3 Pd1 Se1 C4 63.2(5) . .
Se2 Pd1 Se1 C4 -126.0(4) . .
C2 Pd1 Se2 C15 -43.0(6) . .
C1 Pd1 Se2 C15 -60.8(5) . .
C3 Pd1 Se2 C15 -77.9(11) . .
Se1 Pd1 Se2 C15 129.0(3) . .
C2 Pd1 Se2 C14 -145.7(6) . .
C1 Pd1 Se2 C14 -163.6(5) . .
C3 Pd1 Se2 C14 179.4(11) . .
Se1 Pd1 Se2 C14 26.2(3) . .
C22 Pd2 Se3 C35 55.7(8) . .
C21 Pd2 Se3 C35 70.8(6) . .
C23 Pd2 Se3 C35 92.0(11) . .
Se4 Pd2 Se3 C35 -115.8(3) . .
C22 Pd2 Se3 C34 161.2(8) . .
C21 Pd2 Se3 C34 176.3(6) . .
C23 Pd2 Se3 C34 -162.6(11) . .
Se4 Pd2 Se3 C34 -10.4(3) . .
C22 Pd2 Se4 C24 -56.6(8) . .
C21 Pd2 Se4 C24 -82.5(14) . .
C23 Pd2 Se4 C24 -75.1(5) . .
Se3 Pd2 Se4 C24 115.4(3) . .
C22 Pd2 Se4 C30 -159.9(8) . .
C21 Pd2 Se4 C30 174.1(14) . .
C23 Pd2 Se4 C30 -178.4(6) . .
Se3 Pd2 Se4 C30 12.1(3) . .
C3 Pd1 C1 C2 -29.6(8) . .
Se2 Pd1 C1 C2 156.9(8) . .
Se1 Pd1 C1 C2 -49.6(16) . .
Pd1 C1 C2 C3 59.0(11) . .
C1 Pd1 C2 C3 -130.5(13) . .
Se2 Pd1 C2 C3 -160.3(7) . .
Se1 Pd1 C2 C3 29.3(10) . .
C3 Pd1 C2 C1 130.5(13) . .
Se2 Pd1 C2 C1 -29.8(10) . .
Se1 Pd1 C2 C1 159.7(7) . .
C1 C2 C3 Pd1 -58.0(10) . .
C1 Pd1 C3 C2 30.6(9) . .
Se2 Pd1 C3 C2 49.2(15) . .
Se1 Pd1 C3 C2 -156.7(8) . .
C10 Se1 C4 C9 82.7(6) . .
Pd1 Se1 C4 C9 -164.8(6) . .
C10 Se1 C4 C5 -91.4(8) . .
Pd1 Se1 C4 C5 21.1(8) . .
C9 C4 C5 C6 0.0 . .
Se1 C4 C5 C6 174.0(9) . .
C4 C5 C6 C7 0.0 . .
C5 C6 C7 C8 0.0 . .
C6 C7 C8 C9 0.0 . .
C5 C4 C9 C8 0.0 . .
Se1 C4 C9 C8 -174.2(9) . .
C7 C8 C9 C4 0.0 . .
C4 Se1 C10 C11 63.4(7) . .
Pd1 Se1 C10 C11 -40.2(7) . .
Se1 C10 C11 C13 -90.9(9) . 2_677
Se1 C10 C11 C12 86.7(9) . .
C13 C11 C12 C13 -2.3(13) 2_677 .
C10 C11 C12 C13 -179.9(8) . .
C13 C11 C12 C14 -179.8(8) 2_677 .
C10 C11 C12 C14 2.6(13) . .
C11 C12 C13 C11 2.5(14) . 2_677
C14 C12 C13 C11 -179.9(8) . 2_677
C13 C12 C14 Se2 88.9(9) . .
C11 C12 C14 Se2 -93.6(9) . .
C15 Se2 C14 C12 -63.0(7) . .
Pd1 Se2 C14 C12 44.9(7) . .
C14 Se2 C15 C20 -90.9(8) . .
Pd1 Se2 C15 C20 157.0(7) . .
C14 Se2 C15 C16 88.4(8) . .
Pd1 Se2 C15 C16 -23.7(8) . .
C20 C15 C16 C17 1.7(15) . .
Se2 C15 C16 C17 -177.6(8) . .
C15 C16 C17 C18 1.8(17) . .
C16 C17 C18 C19 -3(2) . .
C17 C18 C19 C20 1(2) . .
C18 C19 C20 C15 3(2) . .
C16 C15 C20 C19 -3.9(16) . .
Se2 C15 C20 C19 175.4(10) . .
C23 Pd2 C21 C22 28.4(12) . .
Se3 Pd2 C21 C22 -160.4(12) . .
Se4 Pd2 C21 C22 37(2) . .
Pd2 C21 C22 C23 -56.6(12) . .
C21 Pd2 C22 C23 132.0(19) . .
Se3 Pd2 C22 C23 157.0(10) . .
Se4 Pd2 C22 C23 -32.5(14) . .
C23 Pd2 C22 C21 -132.0(19) . .
Se3 Pd2 C22 C21 24.9(14) . .
Se4 Pd2 C22 C21 -164.6(9) . .
C21 C22 C23 Pd2 55.4(12) . .
C21 Pd2 C23 C22 -29.9(12) . .
Se3 Pd2 C23 C22 -53.0(18) . .
Se4 Pd2 C23 C22 153.1(12) . .
C30 Se4 C24 C29 -76.8(9) . .
Pd2 Se4 C24 C29 170.7(8) . .
C30 Se4 C24 C25 101.4(9) . .
Pd2 Se4 C24 C25 -11.1(9) . .
C29 C24 C25 C26 -2.5(17) . .
Se4 C24 C25 C26 179.4(9) . .
C24 C25 C26 C27 3(2) . .
C25 C26 C27 C28 1(3) . .
C26 C27 C28 C29 -5(3) . .
C25 C24 C29 C28 -1.0(17) . .
Se4 C24 C29 C28 177.2(10) . .
C27 C28 C29 C24 5(2) . .
C24 Se4 C30 C31 -56.4(8) . .
Pd2 Se4 C30 C31 51.2(8) . .
Se4 C30 C31 C32 -93.6(10) . .
Se4 C30 C31 C33 88.6(9) . 2_566
C33 C31 C32 C33 -0.5(13) 2_566 .
C30 C31 C32 C33 -178.3(8) . .
C33 C31 C32 C34 -179.7(8) 2_566 .
C30 C31 C32 C34 2.5(13) . .
C31 C32 C33 C31 0.5(14) . 2_566
C34 C32 C33 C31 179.8(8) . 2_566
C33 C32 C34 Se3 -87.1(9) . .
C31 C32 C34 Se3 92.1(10) . .
C35 Se3 C34 C32 54.3(8) . .
Pd2 Se3 C34 C32 -55.8(8) . .
C34 Se3 C35 C36 -102.4(10) . .
Pd2 Se3 C35 C36 11.4(10) . .
C34 Se3 C35 C40 76.1(9) . .
Pd2 Se3 C35 C40 -170.1(8) . .
C40 C35 C36 C37 0.5(19) . .
Se3 C35 C36 C37 178.9(10) . .
C35 C36 C37 C38 -2(2) . .
C36 C37 C38 C39 1(3) . .
C37 C38 C39 C40 1(3) . .
C38 C39 C40 C35 -2(2) . .
C36 C35 C40 C39 1.5(19) . .
Se3 C35 C40 C39 -177.1(11) . .
